data_8104466
loop_
_publ_author_name
'Blase, W.'
'Cordier, G.'
'Somer, M.'

_publ_section_title
;
 Crystal structure of hexacesium triantimonidogallate, Cs6 Ga Sb3
;
_journal_name_full 'Zeitschrift fuer Kristallographie (149,1979-)'
_journal_page_first 277
_journal_page_last 278
_journal_volume 199
_journal_year 1992
_chemical_formula_sum 'Cs6 Ga Sb3'
_chemical_name_systematic 'Cs6 (Ga Sb3)'
_space_group_IT_number 11
_symmetry_space_group_name_Hall '-P 2yb'
_symmetry_space_group_name_H-M 'P 1 21/m 1'
_cell_angle_alpha 90
_cell_angle_beta 101.12
_cell_angle_gamma 90
_cell_formula_units_Z 2
_cell_length_a 10.858
_cell_length_b 6.49
_cell_length_c 12.729
_cell_volume 880.152
_citation_journal_id_ASTM ZEKRDZ
_cod_data_source_file Blase_ZEKRDZ_1992_1496.cif
_cod_data_source_block Cs6Ga1Sb3
_cod_original_cell_volume 880.1518
_cod_original_formula_sum 'Cs6 Ga1 Sb3'
_cod_database_code 8104466

loop_
_symmetry_equiv_pos_as_xyz
x,y,z
-x,y+1/2,-z
-x,-y,-z
x,-y-1/2,z

loop_
_atom_site_label
_atom_site_type_symbol
_atom_site_fract_x
_atom_site_fract_y
_atom_site_fract_z
_atom_site_occupancy
_atom_site_U_iso_or_equiv
Sb2 Sb-3 0.78749 0.25 0.48216 1 0.0
Sb3 Sb-3 0.81282 0.25 0.125 1 0.0
Cs2 Cs+1 0.12169 0.25 0.67546 1 0.0
Cs3 Cs+1 0.13207 0.25 0.01993 1 0.0
Cs6 Cs+1 0.75499 0.25 0.78228 1 0.0
Cs5 Cs+1 0.45835 0.25 0.92224 1 0.0
Cs4 Cs+1 0.44758 0.25 0.55181 1 0.0
Ga1 Ga+3 0.67617 0.25 0.27893 1 0.0
Cs1 Cs+1 0.09646 0.25 0.36607 1 0.0
Sb1 Sb-3 0.43151 0.25 0.232 1 0.0
